data_1512033
loop_
_publ_author_name
'Li, Qi'
'Li, Guang'
'Ma, Shaobo'
'Feng, Pengju'
'Shi, Yian'

_publ_section_title
;
 An approach to the skeleton of aspidophylline a.
;
_journal_issue 11
_journal_name_full 'Organic letters'
_journal_page_first 2601
_journal_page_last 2603
_journal_paper_doi 10.1021/ol4007713
_journal_volume 15
_journal_year 2013
_chemical_formula_moiety 'C17 H18 N4 O3'
_chemical_formula_sum 'C17 H18 N4 O3'
_chemical_formula_weight 326.35
_chemical_name_systematic
; 
 ? 
;
_space_group_IT_number 14
_symmetry_cell_setting monoclinic
_symmetry_space_group_name_Hall '-P 2ybc'
_symmetry_space_group_name_H-M 'P 1 21/c 1'
_atom_sites_solution_hydrogens geom
_atom_sites_solution_primary direct
_atom_sites_solution_secondary difmap
_audit_creation_method SHELXL-97
_cell_angle_alpha 90.00
_cell_angle_beta 106.285(7)
_cell_angle_gamma 90.00
_cell_formula_units_Z 4
_cell_length_a 7.743(4)
_cell_length_b 20.491(10)
_cell_length_c 10.441(6)
_cell_measurement_reflns_used 5434
_cell_measurement_temperature 173(2)
_cell_measurement_theta_max 27.4851
_cell_measurement_theta_min 2.0321
_cell_volume 1590.1(15)
_computing_cell_refinement 'CrystalClear (Rigaku Inc., 2008)'
_computing_data_collection 'CrystalClear (Rigaku Inc., 2008)'
_computing_data_reduction 'CrystalClear (Rigaku Inc., 2008)'
_computing_molecular_graphics
;
 Mercury: visualization and analysis of crystal structures, C. F. Macrae,
 P. R. Edgington, P. McCabe, E. Pidcock, G. P. Shields, R. Taylor,
 M. Towler and J. van de Streek, J. Appl. Cryst., 39, 453-457, 2006.
;
_computing_publication_material 'SHELX-97 (Sheldrick, 2008)'
_computing_structure_refinement 'SHELX-97 (Sheldrick, 2008)'
_computing_structure_solution 'SHELX-97 (Sheldrick, 2008)'
_diffrn_ambient_temperature 173(2)
_diffrn_detector_area_resol_mean 28.5714
_diffrn_measured_fraction_theta_full 0.986
_diffrn_measured_fraction_theta_max 0.986
_diffrn_measurement_device_type 'Saturn724+ CCD'
_diffrn_measurement_method '\w scans at fixed \c = 45\%'
_diffrn_radiation_monochromator graphite
_diffrn_radiation_source 'fine-focus sealed tube'
_diffrn_radiation_type MoK\a
_diffrn_radiation_wavelength 0.71073
_diffrn_reflns_av_R_equivalents 0.0389
_diffrn_reflns_av_sigmaI/netI 0.0345
_diffrn_reflns_limit_h_max 9
_diffrn_reflns_limit_h_min -10
_diffrn_reflns_limit_k_max 26
_diffrn_reflns_limit_k_min -26
_diffrn_reflns_limit_l_max 13
_diffrn_reflns_limit_l_min -13
_diffrn_reflns_number 10349
_diffrn_reflns_theta_full 27.53
_diffrn_reflns_theta_max 27.53
_diffrn_reflns_theta_min 1.99
_exptl_absorpt_coefficient_mu 0.096
_exptl_absorpt_correction_T_max 1.0000
_exptl_absorpt_correction_T_min 0.6814
_exptl_absorpt_correction_type multi-scan
_exptl_absorpt_process_details 'CrystalClear (Rigaku Inc., 2008)'
_exptl_crystal_colour Colorless
_exptl_crystal_density_diffrn 1.363
_exptl_crystal_density_method 'not measured'
_exptl_crystal_description block
_exptl_crystal_F_000 688
_exptl_crystal_size_max 0.35
_exptl_crystal_size_mid 0.32
_exptl_crystal_size_min 0.22
_refine_diff_density_max 0.706
_refine_diff_density_min -0.636
_refine_diff_density_rms 0.182
_refine_ls_extinction_method none
_refine_ls_goodness_of_fit_ref 2.354
_refine_ls_hydrogen_treatment constr
_refine_ls_matrix_type full
_refine_ls_number_parameters 218
_refine_ls_number_reflns 3612
_refine_ls_number_restraints 0
_refine_ls_restrained_S_all 2.354
_refine_ls_R_factor_all 0.1123
_refine_ls_R_factor_gt 0.0958
_refine_ls_shift/su_max 0.001
_refine_ls_shift/su_mean 0.000
_refine_ls_structure_factor_coef Fsqd
_refine_ls_weighting_details 'calc w=1/[\s^2^(Fo^2^)+(0.1000P)^2^+0.0000P] where P=(Fo^2^+2Fc^2^)/3'
_refine_ls_weighting_scheme calc
_refine_ls_wR_factor_gt 0.2674
_refine_ls_wR_factor_ref 0.3161
_reflns_number_gt 3278
_reflns_number_total 3612
_reflns_threshold_expression >2sigma(I)
_cod_data_source_file ol4007713_si_003.cif
_cod_data_source_block sa2391
_cod_original_cell_volume 1590.1(14)
_cod_original_sg_symbol_H-M P2(1)/c
_cod_database_code 1512033

loop_
_symmetry_equiv_pos_as_xyz
'x, y, z'
'-x, y+1/2, -z+1/2'
'-x, -y, -z'
'x, -y-1/2, z-1/2'

loop_
_atom_site_label
_atom_site_type_symbol
_atom_site_fract_x
_atom_site_fract_y
_atom_site_fract_z
_atom_site_U_iso_or_equiv
_atom_site_adp_type
_atom_site_occupancy
_atom_site_symmetry_multiplicity
_atom_site_calc_flag
_atom_site_refinement_flags
O1 O 0.3509(3) 0.41810(10) 0.23420(19) 0.0272(5) Uani 1 1 d .
O2 O 0.2346(3) 0.47017(11) -0.0389(2) 0.0348(6) Uani 1 1 d .
O3 O 0.0125(3) 0.39903(10) -0.13335(19) 0.0294(6) Uani 1 1 d .
N1 N 0.2546(3) 0.36272(12) 0.0253(2) 0.0227(6) Uani 1 1 d .
N2 N 0.7097(4) 0.41844(13) 0.2458(3) 0.0345(7) Uani 1 1 d .
N3 N 0.6891(4) 0.47117(14) 0.2972(3) 0.0396(7) Uani 1 1 d .
N4 N 0.6925(5) 0.51805(19) 0.3552(4) 0.0633(11) Uani 1 1 d .
C1 C 0.4060(4) 0.37469(14) 0.1482(3) 0.0258(7) Uani 1 1 d .
C2 C 0.4425(4) 0.30728(13) 0.2197(3) 0.0236(6) Uani 1 1 d .
C3 C 0.4375(5) 0.32352(15) 0.3626(3) 0.0314(7) Uani 1 1 d .
H3A H 0.3911 0.2864 0.4037 0.038 Uiso 1 1 calc R
H3B H 0.5581 0.3359 0.4199 0.038 Uiso 1 1 calc R
C4 C 0.3093(5) 0.38073(16) 0.3391(3) 0.0322(7) Uani 1 1 d .
H4A H 0.1829 0.3655 0.3111 0.039 Uiso 1 1 calc R
H4B H 0.3283 0.4073 0.4212 0.039 Uiso 1 1 calc R
C5 C 0.6094(4) 0.27311(15) 0.2066(3) 0.0303(7) Uani 1 1 d .
H5 H 0.6505 0.2356 0.2600 0.036 Uiso 1 1 calc R
C6 C 0.6990(5) 0.29248(16) 0.1261(3) 0.0348(8) Uani 1 1 d .
H6 H 0.7959 0.2663 0.1165 0.042 Uiso 1 1 calc R
C7 C 0.6562(4) 0.35454(17) 0.0471(3) 0.0308(7) Uani 1 1 d .
H7B H 0.7680 0.3727 0.0331 0.037 Uiso 1 1 calc R
H7A H 0.5722 0.3450 -0.0416 0.037 Uiso 1 1 calc R
C8 C 0.5729(5) 0.40396(14) 0.1175(3) 0.0298(7) Uani 1 1 d .
H8 H 0.5404 0.4444 0.0625 0.036 Uiso 1 1 calc R
C9 C 0.1802(4) 0.29949(13) 0.0292(3) 0.0215(6) Uani 1 1 d .
C10 C 0.2826(4) 0.26667(14) 0.1435(3) 0.0238(6) Uani 1 1 d .
C11 C 0.2399(4) 0.20284(13) 0.1690(3) 0.0263(7) Uani 1 1 d .
H11 H 0.3061 0.1812 0.2480 0.032 Uiso 1 1 calc R
C12 C 0.1011(5) 0.17141(14) 0.0787(3) 0.0311(7) Uani 1 1 d .
H12 H 0.0706 0.1279 0.0952 0.037 Uiso 1 1 calc R
C13 C 0.0059(4) 0.20339(14) -0.0360(3) 0.0271(7) Uani 1 1 d .
H13 H -0.0881 0.1809 -0.0986 0.032 Uiso 1 1 calc R
C14 C 0.0442(4) 0.26774(14) -0.0624(3) 0.0248(6) Uani 1 1 d .
H14 H -0.0223 0.2890 -0.1418 0.030 Uiso 1 1 calc R
C15 C 0.1734(4) 0.41580(14) -0.0487(3) 0.0244(6) Uani 1 1 d .
C16 C -0.0879(5) 0.45242(15) -0.2137(3) 0.0366(8) Uani 1 1 d .
H16A H -0.0170 0.4722 -0.2693 0.044 Uiso 1 1 calc R
H16B H -0.1154 0.4867 -0.1555 0.044 Uiso 1 1 calc R
C17 C -0.2595(5) 0.42305(19) -0.3009(4) 0.0433(9) Uani 1 1 d .
H17B H -0.3255 0.4561 -0.3636 0.065 Uiso 1 1 calc R
H17C H -0.3341 0.4079 -0.2450 0.065 Uiso 1 1 calc R
H17A H -0.2304 0.3861 -0.3507 0.065 Uiso 1 1 calc R

loop_
_atom_site_aniso_label
_atom_site_aniso_U_11
_atom_site_aniso_U_22
_atom_site_aniso_U_33
_atom_site_aniso_U_23
_atom_site_aniso_U_13
_atom_site_aniso_U_12
O1 0.0385(12) 0.0210(10) 0.0261(10) -0.0004(8) 0.0155(9) 0.0021(9)
O2 0.0399(13) 0.0230(11) 0.0362(12) 0.0081(9) 0.0021(10) -0.0044(10)
O3 0.0348(12) 0.0206(10) 0.0291(10) 0.0042(8) 0.0032(9) 0.0041(9)
N1 0.0258(12) 0.0176(12) 0.0229(11) 0.0012(9) 0.0040(9) -0.0029(9)
N2 0.0450(16) 0.0258(13) 0.0290(13) -0.0027(11) 0.0043(12) -0.0045(12)
N3 0.0480(18) 0.0333(15) 0.0397(15) -0.0106(13) 0.0159(13) -0.0113(13)
N4 0.064(2) 0.055(2) 0.072(2) -0.0324(19) 0.020(2) -0.0154(18)
C1 0.0392(16) 0.0179(13) 0.0194(12) 0.0009(10) 0.0067(12) 0.0042(12)
C2 0.0317(16) 0.0186(13) 0.0199(12) 0.0028(10) 0.0061(11) -0.0024(11)
C3 0.051(2) 0.0245(15) 0.0190(12) 0.0011(11) 0.0095(13) -0.0031(13)
C4 0.0445(18) 0.0304(16) 0.0295(14) -0.0021(13) 0.0233(13) -0.0067(14)
C5 0.0326(16) 0.0241(14) 0.0320(15) -0.0011(12) 0.0053(12) 0.0039(13)
C6 0.0333(17) 0.0343(17) 0.0360(16) -0.0113(13) 0.0085(13) 0.0026(14)
C7 0.0188(14) 0.0450(19) 0.0296(14) -0.0028(13) 0.0085(11) -0.0055(13)
C8 0.0441(19) 0.0218(14) 0.0209(12) 0.0019(11) 0.0049(12) -0.0089(13)
C9 0.0267(14) 0.0179(13) 0.0227(12) 0.0017(10) 0.0118(11) 0.0015(11)
C10 0.0300(15) 0.0211(14) 0.0210(12) -0.0005(10) 0.0082(11) 0.0014(11)
C11 0.0324(15) 0.0219(14) 0.0284(14) 0.0050(11) 0.0149(12) -0.0002(12)
C12 0.0449(19) 0.0195(14) 0.0328(15) -0.0006(12) 0.0175(14) -0.0028(13)
C13 0.0285(15) 0.0236(15) 0.0306(14) -0.0043(11) 0.0107(12) -0.0033(12)
C14 0.0240(15) 0.0259(15) 0.0254(12) 0.0007(11) 0.0085(11) 0.0013(11)
C15 0.0290(15) 0.0222(14) 0.0235(12) 0.0017(11) 0.0098(11) 0.0008(12)
C16 0.051(2) 0.0219(14) 0.0331(15) 0.0083(13) 0.0063(14) 0.0070(14)
C17 0.0347(18) 0.042(2) 0.0447(18) 0.0050(15) -0.0023(15) 0.0076(16)

loop_
_atom_type_symbol
_atom_type_description
_atom_type_scat_dispersion_real
_atom_type_scat_dispersion_imag
_atom_type_scat_source
C C 0.0033 0.0016 'International Tables Vol C Tables 4.2.6.8 and 6.1.1.4'
H H 0.0000 0.0000 'International Tables Vol C Tables 4.2.6.8 and 6.1.1.4'
N N 0.0061 0.0033 'International Tables Vol C Tables 4.2.6.8 and 6.1.1.4'
O O 0.0106 0.0060 'International Tables Vol C Tables 4.2.6.8 and 6.1.1.4'

loop_
_geom_angle_atom_site_label_1
_geom_angle_atom_site_label_2
_geom_angle_atom_site_label_3
_geom_angle
C1 O1 C4 108.6(2)
C15 O3 C16 115.4(2)
C15 N1 C9 127.6(2)
C15 N1 C1 118.4(2)
C9 N1 C1 110.5(2)
N3 N2 C8 114.8(3)
N4 N3 N2 170.9(4)
O1 C1 N1 110.2(2)
O1 C1 C8 108.0(2)
N1 C1 C8 112.8(2)
O1 C1 C2 107.5(2)
N1 C1 C2 105.0(2)
C8 C1 C2 113.3(2)
C5 C2 C10 106.9(2)
C5 C2 C3 116.3(2)
C10 C2 C3 112.8(2)
C5 C2 C1 114.4(2)
C10 C2 C1 102.9(2)
C3 C2 C1 102.8(2)
C4 C3 C2 101.8(2)
C4 C3 H3A 111.4
C2 C3 H3A 111.4
C4 C3 H3B 111.4
C2 C3 H3B 111.4
H3A C3 H3B 109.3
O1 C4 C3 105.0(2)
O1 C4 H4A 110.8
C3 C4 H4A 110.8
O1 C4 H4B 110.8
C3 C4 H4B 110.8
H4A C4 H4B 108.8
C6 C5 C2 123.1(3)
C6 C5 H5 118.5
C2 C5 H5 118.5
C5 C6 C7 122.7(3)
C5 C6 H6 118.6
C7 C6 H6 118.6
C8 C7 C6 111.2(2)
C8 C7 H7B 109.4
C6 C7 H7B 109.4
C8 C7 H7A 109.4
C6 C7 H7A 109.4
H7B C7 H7A 108.0
N2 C8 C7 106.3(3)
N2 C8 C1 108.5(2)
C7 C8 C1 109.9(2)
N2 C8 H8 110.6
C7 C8 H8 110.6
C1 C8 H8 110.6
C14 C9 C10 120.3(3)
C14 C9 N1 130.5(3)
C10 C9 N1 108.9(2)
C11 C10 C9 120.3(3)
C11 C10 C2 128.1(3)
C9 C10 C2 111.5(2)
C12 C11 C10 119.4(3)
C12 C11 H11 120.3
C10 C11 H11 120.3
C11 C12 C13 119.7(3)
C11 C12 H12 120.1
C13 C12 H12 120.1
C12 C13 C14 121.9(3)
C12 C13 H13 119.1
C14 C13 H13 119.1
C9 C14 C13 118.3(3)
C9 C14 H14 120.8
C13 C14 H14 120.8
O2 C15 O3 123.9(3)
O2 C15 N1 125.2(3)
O3 C15 N1 110.9(2)
O3 C16 C17 106.5(3)
O3 C16 H16A 110.4
C17 C16 H16A 110.4
O3 C16 H16B 110.4
C17 C16 H16B 110.4
H16A C16 H16B 108.6
C16 C17 H17B 109.5
C16 C17 H17C 109.5
H17B C17 H17C 109.5
C16 C17 H17A 109.5
H17B C17 H17A 109.5
H17C C17 H17A 109.5

loop_
_geom_bond_atom_site_label_1
_geom_bond_atom_site_label_2
_geom_bond_distance
O1 C1 1.412(3)
O1 C4 1.445(3)
O2 C15 1.204(4)
O3 C15 1.354(3)
O3 C16 1.463(4)
N1 C15 1.379(4)
N1 C9 1.423(3)
N1 C1 1.496(4)
N2 N3 1.236(4)
N2 C8 1.487(4)
N3 N4 1.132(4)
C1 C8 1.537(5)
C1 C2 1.558(4)
C2 C5 1.509(4)
C2 C10 1.518(4)
C2 C3 1.540(4)
C3 C4 1.511(5)
C3 H3A 0.9900
C3 H3B 0.9900
C4 H4A 0.9900
C4 H4B 0.9900
C5 C6 1.293(5)
C5 H5 0.9500
C6 C7 1.501(5)
C6 H6 0.9500
C7 C8 1.499(4)
C7 H7B 0.9900
C7 H7A 0.9900
C8 H8 1.0000
C9 C14 1.372(4)
C9 C10 1.405(4)
C10 C11 1.393(4)
C11 C12 1.375(4)
C11 H11 0.9500
C12 C13 1.383(4)
C12 H12 0.9500
C13 C14 1.396(4)
C13 H13 0.9500
C14 H14 0.9500
C16 C17 1.509(5)
C16 H16A 0.9900
C16 H16B 0.9900
C17 H17B 0.9800
C17 H17C 0.9800
C17 H17A 0.9800

loop_
_geom_torsion_atom_site_label_1
_geom_torsion_atom_site_label_2
_geom_torsion_atom_site_label_3
_geom_torsion_atom_site_label_4
_geom_torsion
C8 N2 N3 N4 -168(2)
C4 O1 C1 N1 100.7(3)
C4 O1 C1 C8 -135.7(2)
C4 O1 C1 C2 -13.1(3)
C15 N1 C1 O1 54.8(3)
C9 N1 C1 O1 -105.7(2)
C15 N1 C1 C8 -65.9(3)
C9 N1 C1 C8 133.6(2)
C15 N1 C1 C2 170.2(2)
C9 N1 C1 C2 9.8(3)
O1 C1 C2 C5 -137.9(2)
N1 C1 C2 C5 104.8(3)
C8 C1 C2 C5 -18.7(3)
O1 C1 C2 C10 106.5(2)
N1 C1 C2 C10 -10.8(3)
C8 C1 C2 C10 -134.3(2)
O1 C1 C2 C3 -10.9(3)
N1 C1 C2 C3 -128.2(2)
C8 C1 C2 C3 108.3(3)
C5 C2 C3 C4 154.9(3)
C10 C2 C3 C4 -81.0(3)
C1 C2 C3 C4 29.2(3)
C1 O1 C4 C3 32.7(3)
C2 C3 C4 O1 -38.1(3)
C10 C2 C5 C6 102.7(3)
C3 C2 C5 C6 -130.3(3)
C1 C2 C5 C6 -10.6(4)
C2 C5 C6 C7 6.0(5)
C5 C6 C7 C8 28.3(4)
N3 N2 C8 C7 158.5(3)
N3 N2 C8 C1 -83.3(3)
C6 C7 C8 N2 62.0(3)
C6 C7 C8 C1 -55.3(3)
O1 C1 C8 N2 53.9(3)
N1 C1 C8 N2 175.9(2)
C2 C1 C8 N2 -65.0(3)
O1 C1 C8 C7 169.8(2)
N1 C1 C8 C7 -68.2(3)
C2 C1 C8 C7 50.9(3)
C15 N1 C9 C14 23.6(4)
C1 N1 C9 C14 -178.2(3)
C15 N1 C9 C10 -162.6(3)
C1 N1 C9 C10 -4.4(3)
C14 C9 C10 C11 -4.0(4)
N1 C9 C10 C11 -178.5(2)
C14 C9 C10 C2 171.3(2)
N1 C9 C10 C2 -3.2(3)
C5 C2 C10 C11 62.9(4)
C3 C2 C10 C11 -66.1(4)
C1 C2 C10 C11 -176.3(3)
C5 C2 C10 C9 -111.9(3)
C3 C2 C10 C9 119.0(3)
C1 C2 C10 C9 8.9(3)
C9 C10 C11 C12 2.5(4)
C2 C10 C11 C12 -172.0(3)
C10 C11 C12 C13 0.1(4)
C11 C12 C13 C14 -1.3(5)
C10 C9 C14 C13 2.7(4)
N1 C9 C14 C13 175.9(3)
C12 C13 C14 C9 -0.1(4)
C16 O3 C15 O2 -0.9(4)
C16 O3 C15 N1 178.1(2)
C9 N1 C15 O2 172.2(3)
C1 N1 C15 O2 15.4(4)
C9 N1 C15 O3 -6.8(4)
C1 N1 C15 O3 -163.6(2)
C15 O3 C16 C17 179.3(3)
